data_4077841
loop_
_publ_author_name
'Petretto, Giacomo L.'
'Rourke, Jonathan P.'
'Maidich, Luca'
'Stoccoro, Sergio'
'Cinellu, Maria Agostina'
'Minghetti, Giovanni'
'Clarkson, Guy J.'
'Zucca, Antonio'

_publ_section_title
;
 Heterobimetallic Rollover Derivatives
;
_journal_issue 8
_journal_name_full Organometallics
_journal_page_first 2971
_journal_paper_doi 10.1021/om200660a
_journal_volume 31
_journal_year 2012
_chemical_formula_moiety 'C36 H32.25 Cl3.50 N3.25 O0.50 P Pd Pt'
_chemical_formula_sum 'C36 H32.25 Cl3.5 N3.25 O0.5 P Pd Pt'
_chemical_formula_weight 974.94
_chemical_name_systematic
; 
 ? 
;
_space_group_IT_number 2
_symmetry_cell_setting triclinic
_symmetry_space_group_name_Hall '-P 1'
_symmetry_space_group_name_H-M 'P -1'
_atom_sites_solution_hydrogens geom
_atom_sites_solution_primary direct
_atom_sites_solution_secondary difmap
_audit_creation_method SHELXL-97
_cell_angle_alpha 94.331(2)
_cell_angle_beta 94.5328(19)
_cell_angle_gamma 93.6782(19)
_cell_formula_units_Z 4
_cell_length_a 9.8002(2)
_cell_length_b 19.5809(5)
_cell_length_c 20.0382(5)
_cell_measurement_reflns_used 19833
_cell_measurement_temperature 150(2)
_cell_measurement_theta_max 29.27
_cell_measurement_theta_min 2.97
_cell_volume 3812.77(16)
_computing_cell_refinement 'CrysAlis RED, Oxford Diffraction Ltd'
_computing_data_collection 'CrysAlis CCD, Oxford Diffraction Ltd'
_computing_data_reduction 'CrysAlis RED, Oxford Diffraction Ltd'
_computing_molecular_graphics 'SHELXTL (Sheldrick, 1997)'
_computing_publication_material 'SHELXTL (Sheldrick, 1997)'
_computing_structure_refinement 'SHELXL-97 (Sheldrick, 1997)'
_computing_structure_solution 'SHELXS-97 (Sheldrick, 1990)'
_diffrn_ambient_temperature 150(2)
_diffrn_detector_area_resol_mean 10.2833
_diffrn_measured_fraction_theta_full 0.994
_diffrn_measured_fraction_theta_max 0.994
_diffrn_measurement_device_type 'Oxford Diffraction Gemini R'
_diffrn_measurement_method '\f & \w scans'
_diffrn_radiation_monochromator graphite
_diffrn_radiation_source 'Enhance (Mo) X-ray Source'
_diffrn_radiation_type MoK\a
_diffrn_radiation_wavelength 0.71073
_diffrn_reflns_av_R_equivalents 0.0602
_diffrn_reflns_av_sigmaI/netI 0.0601
_diffrn_reflns_limit_h_max 12
_diffrn_reflns_limit_h_min -12
_diffrn_reflns_limit_k_max 25
_diffrn_reflns_limit_k_min -25
_diffrn_reflns_limit_l_max 26
_diffrn_reflns_limit_l_min -25
_diffrn_reflns_number 64011
_diffrn_reflns_theta_full 27.50
_diffrn_reflns_theta_max 27.50
_diffrn_reflns_theta_min 3.06
_diffrn_standards_decay_% nil
_exptl_absorpt_coefficient_mu 4.454
_exptl_absorpt_correction_T_max 1.00
_exptl_absorpt_correction_T_min 0.89
_exptl_absorpt_correction_type multi-scan
_exptl_absorpt_process_details 'ABSPACK(CrysAlis, Oxford Diffraction)'
_exptl_crystal_colour yellow
_exptl_crystal_density_diffrn 1.698
_exptl_crystal_density_method 'not measured'
_exptl_crystal_description block
_exptl_crystal_F_000 1894
_exptl_crystal_size_max 0.16
_exptl_crystal_size_mid 0.14
_exptl_crystal_size_min 0.12
_refine_diff_density_max 5.595
_refine_diff_density_min -2.262
_refine_diff_density_rms 0.236
_refine_ls_extinction_method none
_refine_ls_goodness_of_fit_ref 1.166
_refine_ls_hydrogen_treatment constr
_refine_ls_matrix_type full
_refine_ls_number_parameters 856
_refine_ls_number_reflns 17410
_refine_ls_number_restraints 153
_refine_ls_restrained_S_all 1.167
_refine_ls_R_factor_all 0.1064
_refine_ls_R_factor_gt 0.0895
_refine_ls_shift/su_max 0.001
_refine_ls_shift/su_mean 0.000
_refine_ls_structure_factor_coef Fsqd
_refine_ls_weighting_details 'calc w=1/[\s^2^(Fo^2^)+(0.0574P)^2^+80.2135P] where P=(Fo^2^+2Fc^2^)/3'
_refine_ls_weighting_scheme calc
_refine_ls_wR_factor_gt 0.1900
_refine_ls_wR_factor_ref 0.1980
_reflns_number_gt 14509
_reflns_number_total 17410
_reflns_threshold_expression >2sigma(I)
_cod_data_source_file om200660a_si_001.cif
_cod_data_source_block az1
_cod_original_sg_symbol_H-M P-1
_cod_original_formula_sum 'C36 H32.25 Cl3.50 N3.25 O0.50 P Pd Pt'
_cod_database_code 4077841

loop_
_symmetry_equiv_pos_as_xyz
'x, y, z'
'-x, -y, -z'

loop_
_atom_site_label
_atom_site_type_symbol
_atom_site_fract_x
_atom_site_fract_y
_atom_site_fract_z
_atom_site_U_iso_or_equiv
_atom_site_adp_type
_atom_site_occupancy
_atom_site_symmetry_multiplicity
_atom_site_calc_flag
_atom_site_refinement_flags
_atom_site_disorder_assembly
_atom_site_disorder_group
Pt1 Pt 0.72489(4) 0.35908(2) 0.26343(2) 0.02615(12) Uani 1 1 d . . .
Pd1 Pd 0.32892(9) 0.14728(5) 0.27739(5) 0.0328(2) Uani 1 1 d . . .
Cl11 Cl 0.9507(3) 0.35612(16) 0.23183(17) 0.0373(7) Uani 1 1 d . . .
Cl12 Cl 0.0982(3) 0.13981(17) 0.30896(18) 0.0409(7) Uani 1 1 d . . .
N101 N 0.6999(9) 0.2508(4) 0.2496(5) 0.0242(19) Uani 1 1 d . . .
C102 C 0.7897(12) 0.2048(6) 0.2348(6) 0.030(2) Uani 1 1 d . . .
H102 H 0.8818 0.2200 0.2293 0.037 Uiso 1 1 calc R . .
C103 C 0.7514(12) 0.1360(6) 0.2276(6) 0.033(3) Uani 1 1 d . . .
H103 H 0.8171 0.1046 0.2157 0.040 Uiso 1 1 calc R . .
C104 C 0.6186(13) 0.1106(6) 0.2371(7) 0.035(3) Uani 1 1 d . . .
H104 H 0.5940 0.0626 0.2325 0.043 Uiso 1 1 calc R . .
C105 C 0.5235(12) 0.1573(6) 0.2535(6) 0.030(2) Uani 1 1 d . . .
C106 C 0.5705(11) 0.2263(6) 0.2592(5) 0.027(2) Uani 1 1 d . . .
C107 C 0.4791(11) 0.2783(5) 0.2777(5) 0.024(2) Uani 1 1 d . . .
N108 N 0.3493(9) 0.2527(5) 0.2862(5) 0.029(2) Uani 1 1 d . . .
C109 C 0.2559(12) 0.2973(6) 0.2988(7) 0.035(3) Uani 1 1 d . . .
H109 H 0.1643 0.2807 0.3037 0.042 Uiso 1 1 calc R . .
C110 C 0.2890(12) 0.3677(7) 0.3050(7) 0.039(3) Uani 1 1 d . . .
H110 H 0.2208 0.3989 0.3136 0.047 Uiso 1 1 calc R . .
C111 C 0.4242(12) 0.3920(6) 0.2984(7) 0.034(3) Uani 1 1 d . . .
H111 H 0.4477 0.4401 0.3043 0.040 Uiso 1 1 calc R . .
C112 C 0.5250(11) 0.3480(6) 0.2837(6) 0.030(2) Uani 1 1 d . . .
P1 P 0.7376(3) 0.47306(16) 0.28193(15) 0.0282(6) Uani 1 1 d . . .
C113 C 0.6284(11) 0.5133(6) 0.2211(6) 0.029(2) Uani 1 1 d . . .
C114 C 0.5472(14) 0.4718(7) 0.1725(7) 0.041(3) Uani 1 1 d . . .
H114 H 0.5498 0.4233 0.1719 0.050 Uiso 1 1 calc R . .
C115 C 0.4628(15) 0.4996(8) 0.1250(8) 0.049(4) Uani 1 1 d . . .
H115 H 0.4081 0.4703 0.0918 0.059 Uiso 1 1 calc R . .
C116 C 0.4575(13) 0.5708(8) 0.1256(8) 0.047(4) Uani 1 1 d . . .
H116 H 0.3993 0.5902 0.0929 0.056 Uiso 1 1 calc R . .
C117 C 0.5377(13) 0.6130(7) 0.1740(8) 0.044(3) Uani 1 1 d . . .
H117 H 0.5331 0.6614 0.1756 0.053 Uiso 1 1 calc R . .
C118 C 0.6250(13) 0.5841(7) 0.2205(8) 0.043(3) Uani 1 1 d . . .
H118 H 0.6833 0.6132 0.2523 0.051 Uiso 1 1 calc R . .
C119 C 0.6929(15) 0.5018(8) 0.3665(7) 0.048(3) Uani 1 1 d U . .
C120 C 0.6474(19) 0.5645(10) 0.3833(8) 0.063(3) Uani 1 1 d U . .
H120 H 0.6291 0.5949 0.3494 0.076 Uiso 1 1 calc R . .
C121 C 0.628(2) 0.5844(11) 0.4494(9) 0.073(3) Uani 1 1 d U . .
H121 H 0.5965 0.6284 0.4611 0.087 Uiso 1 1 calc R . .
C122 C 0.654(2) 0.5399(10) 0.4983(9) 0.069(3) Uani 1 1 d U . .
H122 H 0.6444 0.5542 0.5440 0.083 Uiso 1 1 calc R . .
C123 C 0.6920(18) 0.4770(10) 0.4823(8) 0.063(3) Uani 1 1 d U . .
H123 H 0.7059 0.4460 0.5161 0.076 Uiso 1 1 calc R . .
C124 C 0.7115(16) 0.4569(9) 0.4157(7) 0.053(3) Uani 1 1 d U . .
H124 H 0.7377 0.4119 0.4041 0.064 Uiso 1 1 calc R . .
C125 C 0.9069(13) 0.5153(6) 0.2772(6) 0.036(3) Uani 1 1 d . . .
C126 C 1.0048(14) 0.5208(7) 0.3336(7) 0.041(3) Uani 1 1 d . . .
H126 H 0.9787 0.5091 0.3762 0.049 Uiso 1 1 calc R . .
C127 C 1.1396(15) 0.5434(7) 0.3259(9) 0.053(4) Uani 1 1 d . . .
H127 H 1.2054 0.5454 0.3636 0.063 Uiso 1 1 calc R . .
C128 C 1.1805(16) 0.5628(7) 0.2665(9) 0.053(4) Uani 1 1 d . . .
H128 H 1.2736 0.5775 0.2627 0.063 Uiso 1 1 calc R . .
C129 C 1.0841(14) 0.5608(7) 0.2112(8) 0.047(4) Uani 1 1 d . . .
H129 H 1.1108 0.5754 0.1697 0.057 Uiso 1 1 calc R . .
C130 C 0.9476(13) 0.5371(7) 0.2169(6) 0.036(3) Uani 1 1 d . . .
H130 H 0.8822 0.5360 0.1792 0.043 Uiso 1 1 calc R . .
N131 N 0.3334(12) 0.0432(6) 0.2694(8) 0.055(3) Uani 1 1 d U . .
C132 C 0.2840(18) 0.0094(9) 0.2159(11) 0.072(3) Uani 1 1 d U . .
H132 H 0.2426 0.0334 0.1810 0.086 Uiso 1 1 calc R . .
C133 C 0.288(2) -0.0634(10) 0.2053(12) 0.080(3) Uani 1 1 d U . .
C134 C 0.3484(19) -0.0950(10) 0.2565(11) 0.075(3) Uani 1 1 d U . .
H134 H 0.3541 -0.1434 0.2519 0.090 Uiso 1 1 calc R . .
C135 C 0.3988(18) -0.0605(9) 0.3118(11) 0.069(3) Uani 1 1 d U . .
C136 C 0.3921(16) 0.0102(8) 0.3178(10) 0.060(3) Uani 1 1 d U . .
H136 H 0.4309 0.0356 0.3578 0.072 Uiso 1 1 calc R . .
C137 C 0.468(2) -0.0978(10) 0.3696(12) 0.081(5) Uani 1 1 d U . .
H13A H 0.4288 -0.1452 0.3677 0.121 Uiso 1 1 calc R . .
H13B H 0.4534 -0.0739 0.4129 0.121 Uiso 1 1 calc R . .
H13C H 0.5672 -0.0978 0.3649 0.121 Uiso 1 1 calc R . .
C138 C 0.234(3) -0.1006(13) 0.1361(13) 0.107(6) Uani 1 1 d U . .
H13D H 0.2339 -0.1504 0.1388 0.160 Uiso 1 1 calc R . .
H13E H 0.2935 -0.0866 0.1019 0.160 Uiso 1 1 calc R . .
H13F H 0.1402 -0.0883 0.1241 0.160 Uiso 1 1 calc R . .
Pt2 Pt 0.76075(4) 0.75738(2) 0.12609(2) 0.02804(12) Uani 1 1 d . . .
Pd2 Pd 1.15430(8) 0.72695(5) 0.33336(4) 0.0302(2) Uani 1 1 d . . .
Cl21 Cl 0.5368(3) 0.79473(19) 0.12875(17) 0.0429(7) Uani 1 1 d . . .
Cl22 Cl 1.3920(3) 0.70778(19) 0.34180(17) 0.0425(7) Uani 1 1 d . . .
N201 N 0.7847(9) 0.7627(5) 0.2313(4) 0.0243(19) Uani 1 1 d . . .
C202 C 0.6907(13) 0.7728(7) 0.2766(7) 0.037(3) Uani 1 1 d . . .
H202 H 0.5993 0.7811 0.2615 0.045 Uiso 1 1 calc R . .
C203 C 0.7264(13) 0.7713(8) 0.3442(6) 0.040(3) Uani 1 1 d . . .
H203 H 0.6594 0.7802 0.3749 0.048 Uiso 1 1 calc R . .
C204 C 0.8591(13) 0.7570(7) 0.3696(6) 0.037(3) Uani 1 1 d . . .
H204 H 0.8815 0.7557 0.4164 0.044 Uiso 1 1 calc R . .
C205 C 0.9576(11) 0.7446(6) 0.3231(6) 0.030(3) Uani 1 1 d . . .
C206 C 0.9119(11) 0.7480(6) 0.2559(6) 0.028(2) Uani 1 1 d . . .
C207 C 1.0064(10) 0.7352(6) 0.2050(6) 0.025(2) Uani 1 1 d . . .
C212 C 0.9581(10) 0.7345(5) 0.1368(5) 0.019(2) Uani 1 1 d . . .
C211 C 1.0629(12) 0.7222(6) 0.0927(6) 0.030(2) Uani 1 1 d . . .
H211 H 1.0415 0.7191 0.0455 0.036 Uiso 1 1 calc R . .
C210 C 1.1939(12) 0.7149(6) 0.1184(6) 0.033(3) Uani 1 1 d . . .
H210 H 1.2629 0.7083 0.0882 0.040 Uiso 1 1 calc R . .
C209 C 1.2301(11) 0.7168(6) 0.1870(6) 0.028(2) Uani 1 1 d . . .
H209 H 1.3222 0.7113 0.2032 0.033 Uiso 1 1 calc R . .
N208 N 1.1348(9) 0.7266(5) 0.2301(5) 0.027(2) Uani 1 1 d . . .
P2 P 0.7419(3) 0.73936(17) 0.01476(16) 0.0320(7) Uani 1 1 d . . .
C213 C 0.8399(13) 0.8032(7) -0.0276(6) 0.040(3) Uani 1 1 d . . .
C214 C 0.9265(15) 0.8526(8) 0.0108(7) 0.051(4) Uani 1 1 d . . .
H214 H 0.9336 0.8532 0.0584 0.061 Uiso 1 1 calc R . .
C215 C 1.0025(18) 0.9011(9) -0.0206(9) 0.067(5) Uani 1 1 d . . .
H215 H 1.0594 0.9360 0.0055 0.081 Uiso 1 1 calc R . .
C216 C 0.9955(18) 0.8985(10) -0.0882(9) 0.065(5) Uani 1 1 d . . .
H216 H 1.0523 0.9302 -0.1091 0.078 Uiso 1 1 calc R . .
C217 C 0.9088(18) 0.8515(9) -0.1276(9) 0.061(4) Uani 1 1 d . . .
H217 H 0.9041 0.8524 -0.1751 0.073 Uiso 1 1 calc R . .
C218 C 0.8285(16) 0.8030(9) -0.0997(8) 0.054(4) Uani 1 1 d . . .
H218 H 0.7678 0.7706 -0.1270 0.065 Uiso 1 1 calc R . .
C219 C 0.5680(13) 0.7371(7) -0.0250(7) 0.041(3) Uani 1 1 d . . .
C220 C 0.5121(16) 0.7966(10) -0.0423(9) 0.065(5) Uani 1 1 d . . .
H220 H 0.5655 0.8391 -0.0355 0.078 Uiso 1 1 calc R . .
C221 C 0.3731(16) 0.7940(10) -0.0704(8) 0.061(5) Uani 1 1 d . . .
H221 H 0.3360 0.8347 -0.0847 0.073 Uiso 1 1 calc R . .
C222 C 0.2957(16) 0.7360(10) -0.0769(7) 0.056(4) Uani 1 1 d . . .
H222 H 0.2021 0.7357 -0.0935 0.068 Uiso 1 1 calc R . .
C223 C 0.3485(15) 0.6765(9) -0.0600(8) 0.056(4) Uani 1 1 d . . .
H223 H 0.2926 0.6346 -0.0660 0.067 Uiso 1 1 calc R . .
C224 C 0.4823(13) 0.6769(8) -0.0344(7) 0.044(3) Uani 1 1 d . . .
H224 H 0.5178 0.6350 -0.0228 0.052 Uiso 1 1 calc R . .
C225 C 0.7965(12) 0.6546(7) -0.0117(6) 0.036(3) Uani 1 1 d . . .
C226 C 0.8596(15) 0.6389(8) -0.0692(7) 0.045(3) Uani 1 1 d . . .
H226 H 0.8786 0.6740 -0.0981 0.054 Uiso 1 1 calc R . .
C227 C 0.8956(15) 0.5740(8) -0.0858(8) 0.050(4) Uani 1 1 d . . .
H227 H 0.9401 0.5646 -0.1256 0.060 Uiso 1 1 calc R . .
C228 C 0.8672(17) 0.5213(8) -0.0445(8) 0.057(4) Uani 1 1 d . . .
H228 H 0.8904 0.4759 -0.0562 0.068 Uiso 1 1 calc R . .
C229 C 0.8043(15) 0.5369(8) 0.0142(7) 0.045(3) Uani 1 1 d . . .
H229 H 0.7838 0.5019 0.0429 0.055 Uiso 1 1 calc R . .
C230 C 0.7716(12) 0.6033(7) 0.0307(6) 0.039(3) Uani 1 1 d . . .
H230 H 0.7316 0.6139 0.0716 0.047 Uiso 1 1 calc R . .
N231 N 1.1513(11) 0.7304(6) 0.4346(5) 0.042(2) Uani 1 1 d U . .
C232 C 1.0770(14) 0.6833(8) 0.4655(7) 0.046(2) Uani 1 1 d U . .
H232 H 1.0294 0.6456 0.4390 0.055 Uiso 1 1 calc R . .
C233 C 1.0679(16) 0.6881(9) 0.5346(8) 0.054(3) Uani 1 1 d U . .
C234 C 1.1333(18) 0.7427(10) 0.5693(8) 0.061(3) Uani 1 1 d U . .
H234 H 1.1236 0.7494 0.6161 0.074 Uiso 1 1 calc R . .
C235 C 1.215(2) 0.7905(10) 0.5399(8) 0.067(3) Uani 1 1 d U . .
C236 C 1.2170(17) 0.7809(9) 0.4708(7) 0.057(3) Uani 1 1 d U . .
H236 H 1.2696 0.8135 0.4489 0.068 Uiso 1 1 calc R . .
C237 C 1.304(3) 0.8450(12) 0.5817(11) 0.096(6) Uani 1 1 d U . .
H23A H 1.3803 0.8605 0.5564 0.143 Uiso 1 1 calc R . .
H23B H 1.3406 0.8264 0.6230 0.143 Uiso 1 1 calc R . .
H23C H 1.2498 0.8839 0.5932 0.143 Uiso 1 1 calc R . .
C238 C 0.9759(17) 0.6377(10) 0.5666(8) 0.063(4) Uani 1 1 d U . .
H23D H 1.0117 0.6340 0.6132 0.095 Uiso 1 1 calc R . .
H23E H 0.9730 0.5926 0.5415 0.095 Uiso 1 1 calc R . .
H23F H 0.8831 0.6537 0.5660 0.095 Uiso 1 1 calc R . .
C1 C 0.924(2) 0.9676(14) 0.2850(9) 0.045(6) Uiso 0.50 1 d PD A 1
H1 H 0.9844 1.0096 0.2802 0.055 Uiso 0.50 1 calc PR A 1
Cl1 Cl 0.8388(19) 0.9495(9) 0.2070(9) 0.055(4) Uiso 0.25 1 d P A 1
Cl2 Cl 0.8115(19) 0.9948(10) 0.3452(10) 0.061(4) Uiso 0.25 1 d P A 1
Cl3 Cl 1.0328(16) 0.9096(9) 0.3104(9) 0.047(4) Uiso 0.25 1 d P A 1
Cl1A Cl 0.908(2) 0.9479(9) 0.2024(8) 0.063(4) Uiso 0.25 1 d PD B 2
Cl2A Cl 0.778(2) 0.9726(12) 0.3202(12) 0.075(5) Uiso 0.25 1 d PD C 2
Cl3A Cl 1.037(2) 0.9274(11) 0.3311(11) 0.065(5) Uiso 0.25 1 d PD D 2
O100 O 0.821(3) 0.9266(16) 0.1586(16) 0.088(8) Uiso 0.50 1 d P E 3
O200 O 1.228(3) 0.8984(15) 0.3588(15) 0.089(8) Uiso 0.50 1 d P F 3
C2 C 0.783(2) 0.9035(9) 0.524(2) 0.109(16) Uiso 0.50 1 d PD . .
H2 H 0.8163 0.9070 0.5732 0.131 Uiso 0.50 1 calc PR G 1
Cl4 Cl 0.737(2) 0.9839(9) 0.5187(9) 0.076(7) Uiso 0.30(2) 1 d PD H 1
Cl5 Cl 0.669(3) 0.8415(14) 0.5240(14) 0.099(8) Uiso 0.30(2) 1 d PD H 1
Cl6 Cl 0.927(3) 0.892(3) 0.493(3) 0.135(19) Uiso 0.30(2) 1 d PD H 1
Cl4A Cl 0.663(4) 0.955(2) 0.5157(18) 0.105(14) Uiso 0.20(2) 1 d PD H 2
Cl5A Cl 0.708(4) 0.8244(15) 0.5227(19) 0.091(11) Uiso 0.20(2) 1 d PD H 2
Cl6A Cl 0.938(3) 0.896(2) 0.500(2) 0.061(10) Uiso 0.20(2) 1 d PD H 2
N300 N 0.456(4) 0.014(2) 0.0875(19) 0.091(11) Uiso 0.50 1 d P . .
C301 C 0.570(4) 0.019(2) 0.047(2) 0.078(11) Uiso 0.50 1 d P . .
C302 C 0.679(4) -0.027(2) 0.017(2) 0.073(10) Uiso 0.50 1 d P . .
H30A H 0.6623 -0.0327 -0.0320 0.110 Uiso 0.50 1 calc PR . .
H30B H 0.6719 -0.0724 0.0350 0.110 Uiso 0.50 1 calc PR . .
H30C H 0.7715 -0.0054 0.0293 0.110 Uiso 0.50 1 calc PR . .

loop_
_atom_site_aniso_label
_atom_site_aniso_U_11
_atom_site_aniso_U_22
_atom_site_aniso_U_33
_atom_site_aniso_U_23
_atom_site_aniso_U_13
_atom_site_aniso_U_12
Pt1 0.0230(2) 0.0273(2) 0.0285(2) 0.00491(17) 0.00337(16) -0.00038(16)
Pd1 0.0273(4) 0.0245(5) 0.0475(6) 0.0077(4) 0.0061(4) -0.0008(3)
Cl11 0.0257(13) 0.0337(16) 0.0532(19) 0.0029(13) 0.0110(13) -0.0011(11)
Cl12 0.0287(14) 0.0416(17) 0.0534(19) 0.0161(15) 0.0041(13) -0.0050(12)
N101 0.026(4) 0.021(5) 0.025(5) 0.003(4) 0.003(4) -0.002(4)
C102 0.026(6) 0.037(7) 0.030(6) 0.008(5) 0.000(5) 0.010(5)
C103 0.025(6) 0.034(7) 0.040(7) 0.003(5) -0.002(5) 0.007(5)
C104 0.040(7) 0.021(6) 0.044(7) 0.002(5) 0.001(6) 0.002(5)
C105 0.036(6) 0.022(6) 0.032(6) 0.002(5) -0.001(5) -0.002(5)
C106 0.022(5) 0.037(6) 0.023(5) 0.008(5) 0.002(4) 0.006(5)
C107 0.027(5) 0.023(5) 0.021(5) 0.001(4) 0.001(4) -0.005(4)
N108 0.024(5) 0.029(5) 0.034(5) 0.006(4) 0.007(4) -0.001(4)
C109 0.028(6) 0.033(7) 0.047(7) 0.004(5) 0.009(5) 0.004(5)
C110 0.025(6) 0.036(7) 0.059(9) 0.003(6) 0.016(6) 0.011(5)
C111 0.028(6) 0.024(6) 0.050(8) 0.003(5) 0.005(5) 0.002(5)
C112 0.027(6) 0.038(7) 0.023(6) 0.000(5) -0.008(4) 0.003(5)
P1 0.0275(14) 0.0321(16) 0.0248(14) 0.0028(12) 0.0042(11) -0.0007(12)
C113 0.028(6) 0.036(6) 0.024(6) 0.007(5) 0.003(4) 0.004(5)
C114 0.051(8) 0.032(7) 0.040(7) 0.000(6) -0.009(6) 0.010(6)
C115 0.048(8) 0.050(9) 0.050(9) -0.003(7) -0.006(7) 0.020(7)
C116 0.028(6) 0.060(9) 0.059(9) 0.029(7) 0.016(6) 0.013(6)
C117 0.035(7) 0.033(7) 0.069(10) 0.019(7) 0.009(7) 0.003(5)
C118 0.033(7) 0.037(7) 0.057(9) 0.005(6) 0.001(6) 0.003(5)
C119 0.053(6) 0.060(6) 0.031(5) -0.003(5) 0.009(5) 0.004(5)
C120 0.074(6) 0.069(7) 0.046(6) -0.007(5) 0.017(5) 0.003(6)
C121 0.085(7) 0.078(7) 0.054(6) -0.013(6) 0.016(6) 0.005(6)
C122 0.077(7) 0.083(7) 0.046(6) -0.013(6) 0.012(6) 0.003(6)
C123 0.069(6) 0.081(7) 0.037(6) -0.004(5) 0.010(5) 0.002(6)
C124 0.059(6) 0.069(7) 0.032(5) -0.003(5) 0.010(5) 0.007(5)
C125 0.046(7) 0.019(6) 0.039(7) 0.001(5) -0.004(6) -0.009(5)
C126 0.041(7) 0.038(7) 0.043(8) 0.005(6) 0.003(6) -0.003(6)
C127 0.040(8) 0.038(8) 0.076(11) 0.006(7) -0.014(7) 0.002(6)
C128 0.056(9) 0.025(7) 0.074(11) -0.005(7) 0.011(8) -0.022(6)
C129 0.044(8) 0.038(8) 0.061(9) -0.001(7) 0.023(7) -0.007(6)
C130 0.035(6) 0.046(8) 0.026(6) 0.003(5) 0.004(5) -0.009(5)
N131 0.042(5) 0.033(5) 0.091(7) 0.013(5) 0.001(5) 0.003(4)
C132 0.058(6) 0.050(6) 0.104(8) 0.012(6) -0.021(6) 0.003(5)
C133 0.068(6) 0.054(6) 0.112(8) 0.005(6) -0.025(6) 0.003(5)
C134 0.062(6) 0.048(6) 0.112(8) 0.014(6) -0.016(6) 0.004(5)
C135 0.057(6) 0.046(6) 0.103(8) 0.015(6) 0.000(6) 0.005(5)
C136 0.046(6) 0.040(5) 0.095(7) 0.017(5) 0.005(5) 0.005(5)
C137 0.073(10) 0.062(10) 0.113(12) 0.031(9) 0.011(10) 0.014(8)
C138 0.106(10) 0.085(10) 0.122(11) -0.016(9) -0.019(9) 0.013(9)
Pt2 0.0212(2) 0.0358(3) 0.0271(2) 0.00434(18) 0.00296(16) -0.00164(17)
Pd2 0.0204(4) 0.0448(5) 0.0257(4) 0.0066(4) 0.0031(3) -0.0006(4)
Cl21 0.0273(14) 0.062(2) 0.0393(17) 0.0057(15) 0.0003(12) 0.0077(14)
Cl22 0.0232(13) 0.060(2) 0.0432(18) 0.0021(15) 0.0008(12) 0.0001(13)
N201 0.022(4) 0.027(5) 0.023(5) 0.007(4) 0.000(4) -0.001(4)
C202 0.032(6) 0.044(7) 0.039(7) 0.007(6) 0.017(5) 0.004(5)
C203 0.030(6) 0.064(9) 0.029(6) 0.010(6) 0.010(5) 0.016(6)
C204 0.033(6) 0.050(8) 0.027(6) 0.005(5) 0.002(5) 0.003(6)
C205 0.015(5) 0.045(7) 0.030(6) 0.012(5) 0.000(4) 0.001(5)
C206 0.021(5) 0.034(6) 0.030(6) 0.002(5) 0.008(4) -0.004(4)
C207 0.019(5) 0.029(6) 0.027(6) 0.002(4) 0.006(4) -0.002(4)
C212 0.016(4) 0.026(5) 0.016(5) 0.007(4) 0.002(4) 0.000(4)
C211 0.034(6) 0.036(6) 0.020(5) -0.001(5) 0.013(5) -0.005(5)
C210 0.027(6) 0.038(7) 0.036(7) 0.001(5) 0.014(5) 0.003(5)
C209 0.021(5) 0.029(6) 0.034(6) 0.007(5) 0.002(4) 0.004(4)
N208 0.019(4) 0.037(5) 0.024(5) 0.004(4) 0.004(4) 0.000(4)
P2 0.0286(15) 0.0405(18) 0.0263(15) 0.0069(13) -0.0012(12) -0.0028(13)
C213 0.033(6) 0.054(8) 0.033(7) 0.019(6) -0.003(5) 0.002(6)
C214 0.055(9) 0.060(10) 0.036(8) 0.015(7) -0.002(6) -0.019(7)
C215 0.060(10) 0.068(11) 0.072(12) 0.029(9) -0.004(9) -0.027(9)
C216 0.065(11) 0.080(13) 0.054(10) 0.037(9) 0.017(8) -0.005(9)
C217 0.067(11) 0.071(11) 0.050(9) 0.028(8) 0.024(8) 0.002(9)
C218 0.052(9) 0.059(10) 0.053(9) 0.013(8) 0.009(7) 0.003(7)
C219 0.034(7) 0.054(8) 0.034(7) 0.011(6) 0.001(5) 0.001(6)
C220 0.040(8) 0.078(12) 0.076(12) 0.025(10) -0.014(8) -0.009(8)
C221 0.049(9) 0.082(12) 0.058(10) 0.044(9) -0.007(7) 0.021(8)
C222 0.042(8) 0.097(14) 0.027(7) 0.004(8) -0.001(6) -0.011(9)
C223 0.036(7) 0.068(11) 0.059(10) -0.010(8) 0.001(7) -0.014(7)
C224 0.034(7) 0.052(8) 0.043(8) -0.007(6) 0.002(6) 0.001(6)
C225 0.026(6) 0.047(8) 0.032(6) -0.006(6) -0.001(5) -0.002(5)
C226 0.052(8) 0.051(9) 0.033(7) 0.010(6) 0.005(6) 0.004(7)
C227 0.043(8) 0.060(10) 0.049(9) 0.003(7) 0.014(7) 0.020(7)
C228 0.069(10) 0.050(9) 0.050(9) -0.012(7) -0.005(8) 0.026(8)
C229 0.055(8) 0.048(8) 0.034(7) 0.007(6) -0.003(6) 0.012(7)
C230 0.025(6) 0.058(9) 0.032(7) -0.004(6) -0.002(5) 0.000(6)
N231 0.040(5) 0.059(5) 0.028(4) 0.012(4) 0.002(4) -0.003(4)
C232 0.041(5) 0.063(6) 0.035(5) 0.013(5) 0.005(4) 0.005(5)
C233 0.051(5) 0.073(6) 0.039(5) 0.015(5) 0.006(5) 0.005(5)
C234 0.068(6) 0.079(7) 0.037(5) 0.012(5) 0.001(5) -0.002(6)
C235 0.078(6) 0.078(6) 0.042(5) 0.005(5) -0.006(5) -0.012(6)
C236 0.063(6) 0.069(6) 0.036(5) 0.007(5) 0.001(5) -0.010(5)
C237 0.114(10) 0.097(10) 0.069(9) 0.003(8) -0.009(9) -0.014(9)
C238 0.052(8) 0.091(11) 0.049(8) 0.025(8) 0.008(7) 0.006(8)

loop_
_atom_type_symbol
_atom_type_description
_atom_type_scat_dispersion_real
_atom_type_scat_dispersion_imag
_atom_type_scat_source
C C 0.0033 0.0016 'International Tables Vol C Tables 4.2.6.8 and 6.1.1.4'
H H 0.0000 0.0000 'International Tables Vol C Tables 4.2.6.8 and 6.1.1.4'
N N 0.0061 0.0033 'International Tables Vol C Tables 4.2.6.8 and 6.1.1.4'
P P 0.1023 0.0942 'International Tables Vol C Tables 4.2.6.8 and 6.1.1.4'
Cl Cl 0.1484 0.1585 'International Tables Vol C Tables 4.2.6.8 and 6.1.1.4'
Pd Pd -0.9988 1.0072 'International Tables Vol C Tables 4.2.6.8 and 6.1.1.4'
Pt Pt -1.7033 8.3905 'International Tables Vol C Tables 4.2.6.8 and 6.1.1.4'
O O 0.0106 0.0060 'International Tables Vol C Tables 4.2.6.8 and 6.1.1.4'

loop_
_geom_angle_atom_site_label_1
_geom_angle_atom_site_label_2
_geom_angle_atom_site_label_3
_geom_angle
C112 Pt1 N101 82.2(4)
C112 Pt1 P1 93.8(4)
N101 Pt1 P1 175.9(3)
C112 Pt1 Cl11 171.8(3)
N101 Pt1 Cl11 90.1(3)
P1 Pt1 Cl11 93.88(11)
C105 Pd1 N131 90.5(5)
C105 Pd1 N108 83.0(4)
N131 Pd1 N108 173.2(4)
C105 Pd1 Cl12 177.5(3)
N131 Pd1 Cl12 91.5(4)
N108 Pd1 Cl12 94.9(3)
C102 N101 C106 117.1(10)
C102 N101 Pt1 130.5(8)
C106 N101 Pt1 112.4(7)
N101 C102 C103 121.1(11)
N101 C102 H102 119.4
C103 C102 H102 119.4
C102 C103 C104 121.9(11)
C102 C103 H103 119.0
C104 C103 H103 119.0
C105 C104 C103 118.2(11)
C105 C104 H104 120.9
C103 C104 H104 120.9
C104 C105 C106 116.2(11)
C104 C105 Pd1 133.5(9)
C106 C105 Pd1 110.2(8)
N101 C106 C105 125.4(10)
N101 C106 C107 114.8(10)
C105 C106 C107 119.8(10)
N108 C107 C112 125.7(10)
N108 C107 C106 113.8(9)
C112 C107 C106 120.4(10)
C109 N108 C107 117.7(10)
C109 N108 Pd1 129.4(8)
C107 N108 Pd1 112.9(7)
N108 C109 C110 121.6(11)
N108 C109 H109 119.2
C110 C109 H109 119.2
C109 C110 C111 119.0(11)
C109 C110 H110 120.5
C111 C110 H110 120.5
C112 C111 C110 121.9(11)
C112 C111 H111 119.1
C110 C111 H111 119.1
C111 C112 C107 114.0(10)
C111 C112 Pt1 135.7(9)
C107 C112 Pt1 110.2(8)
C113 P1 C125 104.1(6)
C113 P1 C119 108.1(6)
C125 P1 C119 103.6(6)
C113 P1 Pt1 112.5(4)
C125 P1 Pt1 115.1(4)
C119 P1 Pt1 112.7(5)
C114 C113 C118 118.6(11)
C114 C113 P1 118.7(9)
C118 C113 P1 122.7(10)
C115 C114 C113 121.1(13)
C115 C114 H114 119.4
C113 C114 H114 119.4
C114 C115 C116 120.0(14)
C114 C115 H115 120.0
C116 C115 H115 120.0
C117 C116 C115 119.6(13)
C117 C116 H116 120.2
C115 C116 H116 120.2
C116 C117 C118 119.6(13)
C116 C117 H117 120.2
C118 C117 H117 120.2
C113 C118 C117 121.0(13)
C113 C118 H118 119.5
C117 C118 H118 119.5
C120 C119 C124 119.0(14)
C120 C119 P1 124.3(12)
C124 C119 P1 116.7(12)
C119 C120 C121 120.5(18)
C119 C120 H120 119.7
C121 C120 H120 119.7
C122 C121 C120 119.4(19)
C122 C121 H121 120.3
C120 C121 H121 120.3
C123 C122 C121 120.9(17)
C123 C122 H122 119.6
C121 C122 H122 119.6
C122 C123 C124 119.7(18)
C122 C123 H123 120.2
C124 C123 H123 120.2
C119 C124 C123 120.4(16)
C119 C124 H124 119.8
C123 C124 H124 119.8
C130 C125 C126 118.4(12)
C130 C125 P1 121.0(10)
C126 C125 P1 120.4(10)
C127 C126 C125 119.3(13)
C127 C126 H126 120.3
C125 C126 H126 120.3
C128 C127 C126 122.3(15)
C128 C127 H127 118.8
C126 C127 H127 118.8
C127 C128 C129 119.2(14)
C127 C128 H128 120.4
C129 C128 H128 120.4
C128 C129 C130 119.9(13)
C128 C129 H129 120.0
C130 C129 H129 120.0
C125 C130 C129 120.8(13)
C125 C130 H130 119.6
C129 C130 H130 119.6
C132 N131 C136 118.9(15)
C132 N131 Pd1 119.4(12)
C136 N131 Pd1 121.6(12)
N131 C132 C133 122.9(18)
N131 C132 H132 118.6
C133 C132 H132 118.6
C134 C133 C132 116.1(19)
C134 C133 C138 124.0(19)
C132 C133 C138 119.7(19)
C135 C134 C133 121.2(19)
C135 C134 H134 119.4
C133 C134 H134 119.4
C134 C135 C136 119.1(19)
C134 C135 C137 120.3(17)
C136 C135 C137 120.6(19)
N131 C136 C135 121.8(18)
N131 C136 H136 119.1
C135 C136 H136 119.1
C135 C137 H13A 109.5
C135 C137 H13B 109.5
H13A C137 H13B 109.5
C135 C137 H13C 109.5
H13A C137 H13C 109.5
H13B C137 H13C 109.5
C133 C138 H13D 109.5
C133 C138 H13E 109.5
H13D C138 H13E 109.5
C133 C138 H13F 109.5
H13D C138 H13F 109.5
H13E C138 H13F 109.5
C212 Pt2 N201 81.9(4)
C212 Pt2 P2 94.7(3)
N201 Pt2 P2 173.4(3)
C212 Pt2 Cl21 171.4(3)
N201 Pt2 Cl21 90.9(3)
P2 Pt2 Cl21 93.00(12)
C205 Pd2 N231 91.0(5)
C205 Pd2 N208 82.5(4)
N231 Pd2 N208 173.5(4)
C205 Pd2 Cl22 177.8(3)
N231 Pd2 Cl22 90.9(3)
N208 Pd2 Cl22 95.5(3)
C202 N201 C206 116.8(10)
C202 N201 Pt2 129.8(8)
C206 N201 Pt2 113.2(7)
N201 C202 C203 120.7(12)
N201 C202 H202 119.7
C203 C202 H202 119.7
C202 C203 C204 122.3(11)
C202 C203 H203 118.8
C204 C203 H203 118.8
C203 C204 C205 117.9(11)
C203 C204 H204 121.0
C205 C204 H204 121.0
C206 C205 C204 115.4(10)
C206 C205 Pd2 111.4(8)
C204 C205 Pd2 133.1(9)
N201 C206 C205 126.9(10)
N201 C206 C207 114.3(10)
C205 C206 C207 118.8(10)
N208 C207 C212 127.2(9)
N208 C207 C206 113.8(10)
C212 C207 C206 118.9(9)
C207 C212 C211 112.5(9)
C207 C212 Pt2 111.6(7)
C211 C212 Pt2 135.8(8)
C210 C211 C212 120.1(10)
C210 C211 H211 120.0
C212 C211 H211 120.0
C211 C210 C209 122.4(10)
C211 C210 H210 118.8
C209 C210 H210 118.8
N208 C209 C210 119.6(10)
N208 C209 H209 120.2
C210 C209 H209 120.2
C209 N208 C207 118.2(10)
C209 N208 Pd2 128.6(8)
C207 N208 Pd2 113.2(7)
C219 P2 C213 104.9(6)
C219 P2 C225 102.7(6)
C213 P2 C225 108.0(6)
C219 P2 Pt2 115.3(4)
C213 P2 Pt2 114.1(5)
C225 P2 Pt2 111.0(4)
C214 C213 C218 119.7(13)
C214 C213 P2 119.1(10)
C218 C213 P2 121.2(11)
C213 C214 C215 119.8(14)
C213 C214 H214 120.1
C215 C214 H214 120.1
C216 C215 C214 119.9(16)
C216 C215 H215 120.1
C214 C215 H215 120.1
C215 C216 C217 121.9(15)
C215 C216 H216 119.1
C217 C216 H216 119.1
C216 C217 C218 121.1(16)
C216 C217 H217 119.4
C218 C217 H217 119.4
C217 C218 C213 117.5(16)
C217 C218 H218 121.2
C213 C218 H218 121.2
C220 C219 C224 117.1(13)
C220 C219 P2 120.6(11)
C224 C219 P2 122.2(11)
C219 C220 C221 119.6(16)
C219 C220 H220 120.2
C221 C220 H220 120.2
C222 C221 C220 120.8(15)
C222 C221 H221 119.6
C220 C221 H221 119.6
C221 C222 C223 120.6(15)
C221 C222 H222 119.7
C223 C222 H222 119.7
C222 C223 C224 119.9(15)
C222 C223 H223 120.0
C224 C223 H223 120.0
C223 C224 C219 121.9(15)
C223 C224 H224 119.1
C219 C224 H224 119.1
C226 C225 C230 118.8(13)
C226 C225 P2 125.1(11)
C230 C225 P2 116.0(10)
C227 C226 C225 121.5(14)
C227 C226 H226 119.2
C225 C226 H226 119.2
C226 C227 C228 120.2(13)
C226 C227 H227 119.9
C228 C227 H227 119.9
C229 C228 C227 118.6(14)
C229 C228 H228 120.7
C227 C228 H228 120.7
C230 C229 C228 120.1(14)
C230 C229 H229 120.0
C228 C229 H229 120.0
C229 C230 C225 120.6(12)
C229 C230 H230 119.7
C225 C230 H230 119.7
C236 N231 C232 118.5(12)
C236 N231 Pd2 119.0(10)
C232 N231 Pd2 122.4(10)
N231 C232 C233 122.4(15)
N231 C232 H232 118.8
C233 C232 H232 118.8
C234 C233 C232 116.6(15)
C234 C233 C238 122.2(15)
C232 C233 C238 120.9(15)
C233 C234 C235 122.7(16)
C233 C234 H234 118.7
C235 C234 H234 118.7
C236 C235 C234 115.9(16)
C236 C235 C237 122.8(18)
C234 C235 C237 121.1(17)
N231 C236 C235 123.8(15)
N231 C236 H236 118.1
C235 C236 H236 118.1
C235 C237 H23A 109.5
C235 C237 H23B 109.5
H23A C237 H23B 109.5
C235 C237 H23C 109.5
H23A C237 H23C 109.5
H23B C237 H23C 109.5
C233 C238 H23D 109.5
C233 C238 H23E 109.5
H23D C238 H23E 109.5
C233 C238 H23F 109.5
H23D C238 H23F 109.5
H23E C238 H23F 109.5
Cl3 C1 Cl1 116.1(16)
Cl3 C1 Cl2 114.9(14)
Cl1 C1 Cl2 111.7(14)
Cl3 C1 H1 104.1
Cl1 C1 H1 104.1
Cl2 C1 H1 104.1
Cl5 C2 Cl6 121(3)
Cl5 C2 Cl4A 89(2)
Cl6 C2 Cl4A 137(3)
Cl5 C2 Cl6A 125(2)
Cl6 C2 Cl6A 6(3)
Cl4A C2 Cl6A 138(3)
Cl5 C2 Cl5A 18.4(16)
Cl6 C2 Cl5A 104(3)
Cl4A C2 Cl5A 107(2)
Cl6A C2 Cl5A 107(2)
Cl5 C2 Cl4 119.8(18)
Cl6 C2 Cl4 112(3)
Cl4A C2 Cl4 31.3(15)
Cl6A C2 Cl4 111(2)
Cl5A C2 Cl4 138(2)
Cl5 C2 H2 98.9
Cl6 C2 H2 98.9
Cl4A C2 H2 107.2
Cl6A C2 H2 93.5
Cl5A C2 H2 95.9
Cl4 C2 H2 98.9
N300 C301 C302 140(4)
C301 C302 H30A 109.5
C301 C302 H30B 109.5
H30A C302 H30B 109.5
C301 C302 H30C 109.5
H30A C302 H30C 109.5
H30B C302 H30C 109.5

loop_
_geom_bond_atom_site_label_1
_geom_bond_atom_site_label_2
_geom_bond_distance
Pt1 C112 2.033(12)
Pt1 N101 2.113(9)
Pt1 P1 2.228(3)
Pt1 Cl11 2.352(3)
Pd1 C105 2.004(12)
Pd1 N131 2.035(12)
Pd1 N108 2.053(10)
Pd1 Cl12 2.394(3)
N101 C102 1.334(14)
N101 C106 1.359(13)
C102 C103 1.369(17)
C102 H102 0.9500
C103 C104 1.395(17)
C103 H103 0.9500
C104 C105 1.388(17)
C104 H104 0.9500
C105 C106 1.393(16)
C106 C107 1.446(15)
C107 N108 1.365(13)
C107 C112 1.403(16)
N108 C109 1.332(15)
C109 C110 1.390(18)
C109 H109 0.9500
C110 C111 1.399(16)
C110 H110 0.9500
C111 C112 1.386(16)
C111 H111 0.9500
P1 C113 1.817(12)
P1 C125 1.818(13)
P1 C119 1.840(14)
C113 C114 1.384(17)
C113 C118 1.389(18)
C114 C115 1.379(19)
C114 H114 0.9500
C115 C116 1.40(2)
C115 H115 0.9500
C116 C117 1.39(2)
C116 H116 0.9500
C117 C118 1.391(19)
C117 H117 0.9500
C118 H118 0.9500
C119 C120 1.36(2)
C119 C124 1.38(2)
C120 C121 1.39(2)
C120 H120 0.9500
C121 C122 1.38(3)
C121 H121 0.9500
C122 C123 1.33(3)
C122 H122 0.9500
C123 C124 1.39(2)
C123 H123 0.9500
C124 H124 0.9500
C125 C130 1.391(17)
C125 C126 1.415(18)
C126 C127 1.389(19)
C126 H126 0.9500
C127 C128 1.36(2)
C127 H127 0.9500
C128 C129 1.40(2)
C128 H128 0.9500
C129 C130 1.403(17)
C129 H129 0.9500
C130 H130 0.9500
N131 C132 1.26(2)
N131 C136 1.32(2)
C132 C133 1.43(3)
C132 H132 0.9500
C133 C134 1.36(3)
C133 C138 1.55(3)
C134 C135 1.30(3)
C134 H134 0.9500
C135 C136 1.39(2)
C135 C137 1.55(3)
C136 H136 0.9500
C137 H13A 0.9800
C137 H13B 0.9800
C137 H13C 0.9800
C138 H13D 0.9800
C138 H13E 0.9800
C138 H13F 0.9800
Pt2 C212 2.011(10)
Pt2 N201 2.096(9)
Pt2 P2 2.223(3)
Pt2 Cl21 2.361(3)
Pd2 C205 1.978(11)
Pd2 N231 2.027(10)
Pd2 N208 2.063(9)
Pd2 Cl22 2.378(3)
N201 C202 1.357(14)
N201 C206 1.360(14)
C202 C203 1.374(18)
C202 H202 0.9500
C203 C204 1.412(17)
C203 H203 0.9500
C204 C205 1.412(16)
C204 H204 0.9500
C205 C206 1.393(16)
C206 C207 1.450(14)
C207 N208 1.344(14)
C207 C212 1.410(15)
C212 C211 1.427(14)
C211 C210 1.366(17)
C211 H211 0.9500
C210 C209 1.390(17)
C210 H210 0.9500
C209 N208 1.333(14)
C209 H209 0.9500
P2 C219 1.821(13)
P2 C213 1.827(13)
P2 C225 1.830(14)
C213 C214 1.39(2)
C213 C218 1.44(2)
C214 C215 1.388(19)
C214 H214 0.9500
C215 C216 1.35(2)
C215 H215 0.9500
C216 C217 1.37(3)
C216 H216 0.9500
C217 C218 1.37(2)
C217 H217 0.9500
C218 H218 0.9500
C219 C220 1.37(2)
C219 C224 1.395(19)
C220 C221 1.43(2)
C220 H220 0.9500
C221 C222 1.32(2)
C221 H221 0.9500
C222 C223 1.36(2)
C222 H222 0.9500
C223 C224 1.37(2)
C223 H223 0.9500
C224 H224 0.9500
C225 C226 1.374(18)
C225 C230 1.386(19)
C226 C227 1.36(2)
C226 H226 0.9500
C227 C228 1.40(2)
C227 H227 0.9500
C228 C229 1.39(2)
C228 H228 0.9500
C229 C230 1.38(2)
C229 H229 0.9500
C230 H230 0.9500
N231 C236 1.287(19)
N231 C232 1.356(17)
C232 C233 1.39(2)
C232 H232 0.9500
C233 C234 1.33(2)
C233 C238 1.51(2)
C234 C235 1.39(2)
C234 H234 0.9500
C235 C236 1.38(2)
C235 C237 1.49(3)
C236 H236 0.9500
C237 H23A 0.9800
C237 H23B 0.9800
C237 H23C 0.9800
C238 H23D 0.9800
C238 H23E 0.9800
C238 H23F 0.9800
C1 Cl3 1.69(3)
C1 Cl1 1.71(3)
C1 Cl2 1.77(3)
C1 H1 1.0000
C2 Cl5 1.600(18)
C2 Cl6 1.61(2)
C2 Cl4A 1.607(19)
C2 Cl6A 1.647(19)
C2 Cl5A 1.670(19)
C2 Cl4 1.678(17)
C2 H2 1.0000
N300 C301 1.43(5)
C301 C302 1.57(5)
C302 H30A 0.9800
C302 H30B 0.9800
C302 H30C 0.9800
